data_7236129
loop_
_publ_author_name
'Kitschke, Philipp'
'Walter, Marc'
'R\"uffer, Tobias'
'Seifert, Andreas'
'Speck, Florian'
'Seyller, Thomas'
'Spange, Stefan'
'Lang, Heinrich'
'Auer, Alexander A.'
'Kovalenko, Maksym V.'
'Mehring, Michael'

_publ_section_title
;
 Porous Ge@C materials via twin polymerization of germanium(ii) salicyl
 alcoholates for Li-ion batteries
;
_journal_issue 7
_journal_name_full 'Journal of Materials Chemistry A'
_journal_page_first 2705
_journal_paper_doi 10.1039/C5TA09891B
_journal_volume 4
_journal_year 2016
_chemical_formula_moiety 'C14 H10 Br2 Ge2 O4, C4 H8 O2'
_chemical_formula_sum 'C18 H18 Br2 Ge2 O6'
_chemical_formula_weight 635.32
_space_group_IT_number 14
_space_group_name_Hall '-P 2ybc'
_space_group_name_H-M_alt 'P 1 21/c 1'
_symmetry_cell_setting monoclinic
_symmetry_space_group_name_Hall '-P 2ybc'
_symmetry_space_group_name_H-M 'P 1 21/c 1'
_atom_sites_solution_hydrogens geom
_atom_sites_solution_primary direct
_atom_sites_solution_secondary difmap
_audit_creation_method SHELXL-97
_audit_update_record
;
2015-11-23 deposited with the CCDC.
2016-01-21 downloaded from the CCDC.
;
_cell_angle_alpha 90.00
_cell_angle_beta 91.848(5)
_cell_angle_gamma 90.00
_cell_formula_units_Z 2
_cell_length_a 9.1184(6)
_cell_length_b 5.8156(4)
_cell_length_c 18.7848(10)
_cell_measurement_reflns_used 1142
_cell_measurement_temperature 100
_cell_measurement_theta_max 24.9940
_cell_measurement_theta_min 3.2486
_cell_volume 995.62(11)
_computing_cell_refinement
;
CrysAlisPro, Agilent Technologies,
Version 1.171.35.19 (release 27-10-2011 CrysAlis171 .NET)
(compiled Oct 27 2011,15:02:11)
;
_computing_data_collection
;
CrysAlisPro, Agilent Technologies,
Version 1.171.35.19 (release 27-10-2011 CrysAlis171 .NET)
(compiled Oct 27 2011,15:02:11)
;
_computing_data_reduction
;
CrysAlisPro, Agilent Technologies,
Version 1.171.35.19 (release 27-10-2011 CrysAlis171 .NET)
(compiled Oct 27 2011,15:02:11)
;
_computing_structure_refinement 'SHELXL-97 (Sheldrick, 1997)'
_computing_structure_solution 'SHELXS-97 (Sheldrick, 1997)'
_diffrn_ambient_temperature 100
_diffrn_measured_fraction_theta_full 0.993
_diffrn_measured_fraction_theta_max 0.993
_diffrn_measurement_device_type 'oxford gemini s'
_diffrn_measurement_method '\w scans'
_diffrn_radiation_monochromator graphite
_diffrn_radiation_source 'fine-focus sealed tube'
_diffrn_radiation_type MoK\a
_diffrn_radiation_wavelength 0.71073
_diffrn_reflns_av_R_equivalents 0.0471
_diffrn_reflns_av_sigmaI/netI 0.0630
_diffrn_reflns_limit_h_max 10
_diffrn_reflns_limit_h_min -10
_diffrn_reflns_limit_k_max 6
_diffrn_reflns_limit_k_min -6
_diffrn_reflns_limit_l_max 22
_diffrn_reflns_limit_l_min -13
_diffrn_reflns_number 3242
_diffrn_reflns_theta_full 24.99
_diffrn_reflns_theta_max 24.99
_diffrn_reflns_theta_min 3.67
_diffrn_standards_decay_% 0
_diffrn_standards_interval_count 50
_diffrn_standards_interval_time 5
_diffrn_standards_number 2
_exptl_absorpt_coefficient_mu 7.066
_exptl_absorpt_correction_T_max 1.00000
_exptl_absorpt_correction_T_min 0.39161
_exptl_absorpt_correction_type multi-scan
_exptl_absorpt_process_details
;
CrysAlisPro, Agilent Technologies,
Version 1.171.35.19 (release 27-10-2011 CrysAlis171 .NET)
(compiled Oct 27 2011,15:02:11)
Empirical absorption correction using spherical harmonics,
 implemented in SCALE3 ABSPACK scaling algorithm.
;
_exptl_crystal_colour colorless
_exptl_crystal_density_diffrn 2.119
_exptl_crystal_density_method 'not measured'
_exptl_crystal_description needle
_exptl_crystal_F_000 616
_exptl_crystal_size_max 0.34
_exptl_crystal_size_mid 0.06
_exptl_crystal_size_min 0.04
_refine_diff_density_max 1.108
_refine_diff_density_min -0.649
_refine_diff_density_rms 0.151
_refine_ls_extinction_method none
_refine_ls_goodness_of_fit_ref 0.916
_refine_ls_hydrogen_treatment constr
_refine_ls_matrix_type full
_refine_ls_number_parameters 121
_refine_ls_number_reflns 1738
_refine_ls_number_restraints 0
_refine_ls_restrained_S_all 0.916
_refine_ls_R_factor_all 0.0589
_refine_ls_R_factor_gt 0.0398
_refine_ls_shift/su_max 0.000
_refine_ls_shift/su_mean 0.000
_refine_ls_structure_factor_coef Fsqd
_refine_ls_weighting_details 'calc w=1/[\s^2^(Fo^2^)+(0.0549P)^2^+0.0000P] where P=(Fo^2^+2Fc^2^)/3'
_refine_ls_weighting_scheme calc
_refine_ls_wR_factor_gt 0.0891
_refine_ls_wR_factor_ref 0.0927
_reflns_number_gt 1233
_reflns_number_total 1738
_reflns_threshold_expression >2sigma(I)
_cod_data_source_file c5ta09891b2.cif
_cod_data_source_block philpv32
_cod_original_sg_symbol_H-M P2(1)/c
_cod_database_code 7236129

loop_
_symmetry_equiv_pos_as_xyz
'x, y, z'
'-x, y+1/2, -z+1/2'
'-x, -y, -z'
'x, -y-1/2, z-1/2'

loop_
_atom_site_label
_atom_site_type_symbol
_atom_site_fract_x
_atom_site_fract_y
_atom_site_fract_z
_atom_site_U_iso_or_equiv
_atom_site_adp_type
_atom_site_occupancy
_atom_site_symmetry_multiplicity
_atom_site_calc_flag
_atom_site_refinement_flags
C1 C 0.0692(7) 0.7608(9) 0.1261(3) 0.0235(13) Uani 1 1 d .
C2 C 0.1891(7) 0.8765(10) 0.1563(3) 0.0268(14) Uani 1 1 d .
H2 H 0.2166 1.0181 0.1380 0.032 Uiso 1 1 calc R
C3 C 0.2687(7) 0.7818(10) 0.2140(3) 0.0251(14) Uani 1 1 d .
H3 H 0.3478 0.8603 0.2349 0.030 Uiso 1 1 calc R
C4 C 0.2273(6) 0.5684(9) 0.2395(3) 0.0245(9) Uani 1 1 d .
C5 C 0.1124(6) 0.4487(10) 0.2095(3) 0.0245(9) Uani 1 1 d .
H5 H 0.0888 0.3040 0.2269 0.029 Uiso 1 1 calc R
C6 C 0.0303(6) 0.5431(10) 0.1531(3) 0.0242(13) Uani 1 1 d .
C7 C -0.0973(7) 0.4166(11) 0.1187(3) 0.0275(14) Uani 1 1 d .
H7A H -0.0995 0.2603 0.1367 0.033 Uiso 1 1 calc R
H7B H -0.1882 0.4914 0.1310 0.033 Uiso 1 1 calc R
C8 C -0.5153(7) 0.4859(10) 0.0740(3) 0.0315(15) Uani 1 1 d .
H8A H -0.6188 0.5184 0.0790 0.038 Uiso 1 1 calc R
H8B H -0.4726 0.4544 0.1209 0.038 Uiso 1 1 calc R
C9 C -0.5025(7) 0.7203(10) -0.0268(3) 0.0295(14) Uani 1 1 d .
H9A H -0.4525 0.8506 -0.0473 0.035 Uiso 1 1 calc R
H9B H -0.6058 0.7584 -0.0248 0.035 Uiso 1 1 calc R
O1 O -0.0102(4) 0.8616(6) 0.07238(19) 0.0242(9) Uani 1 1 d .
O2 O -0.0856(4) 0.4128(7) 0.04142(19) 0.0275(9) Uani 1 1 d .
O3 O -0.4446(5) 0.6810(7) 0.0439(2) 0.0317(10) Uani 1 1 d .
Ge1 Ge -0.10266(7) 0.71574(10) -0.00501(3) 0.0244(2) Uani 1 1 d .
Br1 Br 0.33718(7) 0.43745(10) 0.31806(3) 0.0293(2) Uani 1 1 d .

loop_
_atom_site_aniso_label
_atom_site_aniso_U_11
_atom_site_aniso_U_22
_atom_site_aniso_U_33
_atom_site_aniso_U_23
_atom_site_aniso_U_13
_atom_site_aniso_U_12
C1 0.029(3) 0.021(3) 0.021(3) -0.004(3) 0.003(3) 0.001(3)
C2 0.038(4) 0.020(3) 0.023(3) -0.001(3) 0.008(3) 0.001(3)
C3 0.030(3) 0.022(3) 0.024(3) -0.003(3) 0.007(3) 0.001(3)
C4 0.027(2) 0.020(2) 0.026(2) 0.0023(18) 0.0055(18) 0.0086(18)
C5 0.027(2) 0.020(2) 0.026(2) 0.0023(18) 0.0055(18) 0.0086(18)
C6 0.027(3) 0.021(3) 0.025(3) -0.001(3) 0.007(3) 0.002(3)
C7 0.034(4) 0.025(3) 0.023(3) 0.001(3) 0.003(3) 0.002(3)
C8 0.043(4) 0.020(3) 0.031(3) -0.003(3) 0.002(3) -0.005(3)
C9 0.038(4) 0.022(3) 0.028(3) -0.001(3) 0.002(3) 0.000(3)
O1 0.035(2) 0.0130(19) 0.024(2) -0.0023(17) -0.0024(18) 0.0003(18)
O2 0.038(2) 0.022(2) 0.023(2) -0.0008(18) 0.0076(18) -0.0035(19)
O3 0.044(3) 0.021(2) 0.029(2) -0.0050(19) 0.000(2) -0.003(2)
Ge1 0.0315(4) 0.0184(3) 0.0236(3) 0.0009(3) 0.0028(3) -0.0012(3)
Br1 0.0358(4) 0.0243(3) 0.0278(3) 0.0018(3) 0.0017(3) 0.0037(3)

loop_
_atom_type_symbol
_atom_type_description
_atom_type_scat_dispersion_real
_atom_type_scat_dispersion_imag
_atom_type_scat_source
C C 0.0033 0.0016 'International Tables Vol C Tables 4.2.6.8 and 6.1.1.4'
O O 0.0106 0.0060 'International Tables Vol C Tables 4.2.6.8 and 6.1.1.4'
Ge Ge 0.1547 1.8001 'International Tables Vol C Tables 4.2.6.8 and 6.1.1.4'
Br Br -0.2901 2.4595 'International Tables Vol C Tables 4.2.6.8 and 6.1.1.4'
H H 0.0000 0.0000 'International Tables Vol C Tables 4.2.6.8 and 6.1.1.4'

loop_
_geom_angle_atom_site_label_1
_geom_angle_atom_site_label_2
_geom_angle_atom_site_label_3
_geom_angle
_geom_angle_site_symmetry_1
_geom_angle_site_symmetry_3
O1 C1 C2 119.3(5) . .
O1 C1 C6 121.3(5) . .
C2 C1 C6 119.4(5) . .
C1 C2 C3 120.5(6) . .
C1 C2 H2 119.7 . .
C3 C2 H2 119.7 . .
C4 C3 C2 118.7(6) . .
C4 C3 H3 120.7 . .
C2 C3 H3 120.7 . .
C5 C4 C3 121.9(5) . .
C5 C4 Br1 119.4(4) . .
C3 C4 Br1 118.7(5) . .
C4 C5 C6 120.0(5) . .
C4 C5 H5 120.0 . .
C6 C5 H5 120.0 . .
C5 C6 C1 119.5(5) . .
C5 C6 C7 121.6(5) . .
C1 C6 C7 118.9(5) . .
O2 C7 C6 110.7(5) . .
O2 C7 H7A 109.5 . .
C6 C7 H7A 109.5 . .
O2 C7 H7B 109.5 . .
C6 C7 H7B 109.5 . .
H7A C7 H7B 108.1 . .
O3 C8 C9 110.0(5) . 3_465
O3 C8 H8A 109.7 . .
C9 C8 H8A 109.7 3_465 .
O3 C8 H8B 109.7 . .
C9 C8 H8B 109.7 3_465 .
H8A C8 H8B 108.2 . .
O3 C9 C8 112.0(5) . 3_465
O3 C9 H9A 109.2 . .
C8 C9 H9A 109.2 3_465 .
O3 C9 H9B 109.2 . .
C8 C9 H9B 109.2 3_465 .
H9A C9 H9B 107.9 . .
C1 O1 Ge1 127.0(3) . .
C7 O2 Ge1 114.8(3) . .
C7 O2 Ge1 115.7(3) . 3_565
Ge1 O2 Ge1 103.76(17) . 3_565
C8 O3 C9 109.6(4) . .
O1 Ge1 O2 91.98(16) . .
O1 Ge1 O2 93.73(16) . 3_565
O2 Ge1 O2 76.24(17) . 3_565

loop_
_geom_bond_atom_site_label_1
_geom_bond_atom_site_label_2
_geom_bond_distance
_geom_bond_site_symmetry_2
C1 O1 1.357(7) .
C1 C2 1.389(8) .
C1 C6 1.413(8) .
C2 C3 1.398(8) .
C2 H2 0.9300 .
C3 C4 1.387(8) .
C3 H3 0.9300 .
C4 C5 1.364(8) .
C4 Br1 1.915(6) .
C5 C6 1.391(8) .
C5 H5 0.9300 .
C6 C7 1.505(8) .
C7 O2 1.460(6) .
C7 H7A 0.9700 .
C7 H7B 0.9700 .
C8 O3 1.430(7) .
C8 C9 1.503(8) 3_465
C8 H8A 0.9700 .
C8 H8B 0.9700 .
C9 O3 1.432(7) .
C9 C8 1.503(8) 3_465
C9 H9A 0.9700 .
C9 H9B 0.9700 .
O1 Ge1 1.862(4) .
O2 Ge1 1.970(4) .
O2 Ge1 2.012(4) 3_565
Ge1 O2 2.012(4) 3_565

loop_
_geom_torsion_atom_site_label_1
_geom_torsion_atom_site_label_2
_geom_torsion_atom_site_label_3
_geom_torsion_atom_site_label_4
_geom_torsion
_geom_torsion_site_symmetry_1
_geom_torsion_site_symmetry_4
O1 C1 C2 C3 176.9(5) . .
C6 C1 C2 C3 -1.6(8) . .
C1 C2 C3 C4 1.3(8) . .
C2 C3 C4 C5 0.4(8) . .
C2 C3 C4 Br1 179.5(4) . .
C3 C4 C5 C6 -1.8(8) . .
Br1 C4 C5 C6 179.1(4) . .
C4 C5 C6 C1 1.5(8) . .
C4 C5 C6 C7 -179.9(5) . .
O1 C1 C6 C5 -178.2(5) . .
C2 C1 C6 C5 0.2(8) . .
O1 C1 C6 C7 3.2(8) . .
C2 C1 C6 C7 -178.4(5) . .
C5 C6 C7 O2 -130.0(6) . .
C1 C6 C7 O2 48.6(7) . .
C2 C1 O1 Ge1 145.8(4) . .
C6 C1 O1 Ge1 -35.8(7) . .
C6 C7 O2 Ge1 -65.9(5) . .
C6 C7 O2 Ge1 55.0(5) . 3_565
C9 C8 O3 C9 56.4(7) 3_465 .
C8 C9 O3 C8 -57.6(7) 3_465 .
C1 O1 Ge1 O2 15.4(4) . .
C1 O1 Ge1 O2 -60.9(4) . 3_565
C7 O2 Ge1 O1 33.9(4) . .
Ge1 O2 Ge1 O1 -93.35(19) 3_565 .
C7 O2 Ge1 O2 127.3(4) . 3_565
Ge1 O2 Ge1 O2 0.0 3_565 3_565
